data_7220116
loop_
_publ_author_name
'Niu, Meiju'
'Li, Zhen'
'Li, Huanhuan'
'Li, Xiao'
'Dou, Jianmin'
'Wang, Suna'

_publ_section_title
;
 DNA/protein interaction, cytotoxic activity and magnetic properties of
 amino-alcohol Schiff base derived Cu(II)/Ni(II) metal complexes:
 Influence of the nuclearity and metal ions
;
_journal_name_full 'RSC Adv.'
_journal_paper_doi 10.1039/C5RA00623F
_journal_year 2015
_chemical_formula_sum 'C32 H50 N2 Ni2 O12'
_chemical_formula_weight 772.16
_chemical_name_systematic
; 
 ? 
;
_space_group_IT_number 2
_symmetry_cell_setting triclinic
_symmetry_space_group_name_Hall '-P 1'
_symmetry_space_group_name_H-M 'P -1'
_atom_sites_solution_hydrogens geom
_atom_sites_solution_primary direct
_atom_sites_solution_secondary difmap
_audit_creation_method SHELXL-97
_audit_update_record
;
2015-01-06 deposited with the CCDC.
2015-04-15 downloaded from the CCDC.
;
_cell_angle_alpha 90.2240(10)
_cell_angle_beta 97.4350(10)
_cell_angle_gamma 104.270(2)
_cell_formula_units_Z 2
_cell_length_a 10.2560(10)
_cell_length_b 11.9039(12)
_cell_length_c 15.3331(16)
_cell_measurement_reflns_used 2865
_cell_measurement_temperature 298(2)
_cell_measurement_theta_max 25.44
_cell_measurement_theta_min 2.61
_cell_volume 1797.7(3)
_computing_cell_refinement 'Bruker SMART'
_computing_data_collection 'Bruker SMART'
_computing_data_reduction 'Bruker SAINT'
_computing_molecular_graphics 'Bruker SHELXTL'
_computing_publication_material 'Bruker SHELXTL'
_computing_structure_refinement 'SHELXL-97 (Sheldrick, 1997)'
_computing_structure_solution 'SHELXS-97 (Sheldrick, 1990)'
_diffrn_ambient_temperature 298(2)
_diffrn_measured_fraction_theta_full 0.984
_diffrn_measured_fraction_theta_max 0.984
_diffrn_measurement_device_type 'CCD area detector'
_diffrn_measurement_method 'phi and omega scans'
_diffrn_radiation_monochromator graphite
_diffrn_radiation_source 'fine-focus sealed tube'
_diffrn_radiation_type MoK\a
_diffrn_radiation_wavelength 0.71073
_diffrn_reflns_av_R_equivalents 0.0255
_diffrn_reflns_av_sigmaI/netI 0.0594
_diffrn_reflns_limit_h_max 11
_diffrn_reflns_limit_h_min -12
_diffrn_reflns_limit_k_max 14
_diffrn_reflns_limit_k_min -14
_diffrn_reflns_limit_l_max 16
_diffrn_reflns_limit_l_min -18
_diffrn_reflns_number 9307
_diffrn_reflns_theta_full 25.02
_diffrn_reflns_theta_max 25.02
_diffrn_reflns_theta_min 2.31
_exptl_absorpt_coefficient_mu 1.109
_exptl_absorpt_correction_T_max 0.795
_exptl_absorpt_correction_T_min 0.610
_exptl_absorpt_correction_type multi-scan
_exptl_absorpt_process_details sadabs
_exptl_crystal_colour green
_exptl_crystal_density_diffrn 1.426
_exptl_crystal_density_method 'not measured'
_exptl_crystal_description block
_exptl_crystal_F_000 816
_exptl_crystal_size_max 0.46
_exptl_crystal_size_mid 0.41
_exptl_crystal_size_min 0.21
_refine_diff_density_max 0.936
_refine_diff_density_min -0.324
_refine_diff_density_rms 0.079
_refine_ls_extinction_method none
_refine_ls_goodness_of_fit_ref 1.023
_refine_ls_hydrogen_treatment constr
_refine_ls_matrix_type full
_refine_ls_number_parameters 439
_refine_ls_number_reflns 6244
_refine_ls_number_restraints 0
_refine_ls_restrained_S_all 1.023
_refine_ls_R_factor_all 0.0821
_refine_ls_R_factor_gt 0.0447
_refine_ls_shift/su_max 0.014
_refine_ls_shift/su_mean 0.000
_refine_ls_structure_factor_coef Fsqd
_refine_ls_weighting_details 'calc w=1/[\s^2^(Fo^2^)+(0.0607P)^2^+1.2043P] where P=(Fo^2^+2Fc^2^)/3'
_refine_ls_weighting_scheme calc
_refine_ls_wR_factor_gt 0.1060
_refine_ls_wR_factor_ref 0.1313
_reflns_number_gt 4157
_reflns_number_total 6244
_reflns_threshold_expression >2sigma(I)
_cod_data_source_file c5ra00623f2.cif
_cod_data_source_block 110520b
_cod_depositor_comments
;
The following automatic conversions were performed:

'_symmetry_cell_setting' value 'Triclinic' changed to 'triclinic'
according to
/usr/data/users/saulius/crontab/automatic-downloads/rss-feeds/RSC/lib/dictionaries/cif_core.dic
dictionary named 'cif_core.dic' version 2.4.2 from 2011-04-26.

Automatic conversion script
Id: cif_fix_values 3271 2015-04-21 07:52:19Z andrius 
;
_cod_original_sg_symbol_H-M P-1
_cod_database_code 7220116

loop_
_symmetry_equiv_pos_as_xyz
'x, y, z'
'-x, -y, -z'

loop_
_atom_site_label
_atom_site_type_symbol
_atom_site_fract_x
_atom_site_fract_y
_atom_site_fract_z
_atom_site_U_iso_or_equiv
_atom_site_adp_type
_atom_site_occupancy
_atom_site_symmetry_multiplicity
_atom_site_calc_flag
_atom_site_refinement_flags
Ni1 Ni 0.09491(5) 0.97557(4) 0.08121(3) 0.03303(17) Uani 1 1 d .
Ni2 Ni 0.06153(5) 0.40125(4) 0.53822(3) 0.02944(16) Uani 1 1 d .
N1 N 0.2902(4) 1.0461(3) 0.1292(2) 0.0351(8) Uani 1 1 d .
N2 N 0.1928(3) 0.3177(3) 0.4976(2) 0.0314(8) Uani 1 1 d .
O1 O 0.1135(3) 0.8678(2) 0.18674(17) 0.0371(7) Uani 1 1 d .
H1 H 0.0900 0.9099 0.2208 0.045 Uiso 1 1 calc R
O2 O 0.3601(3) 1.0263(3) 0.36980(19) 0.0540(9) Uani 1 1 d .
H2 H 0.2940 0.9775 0.3822 0.081 Uiso 1 1 calc R
O3 O 0.1014(3) 1.0854(2) -0.01790(17) 0.0355(7) Uani 1 1 d .
O4 O 0.0120(3) 1.0827(2) 0.15220(18) 0.0408(7) Uani 1 1 d .
O5 O -0.0112(3) 0.9881(3) 0.2759(2) 0.0500(8) Uani 1 1 d .
O6 O 0.1448(3) 0.8566(3) -0.00838(19) 0.0459(8) Uani 1 1 d .
H6 H 0.1200 0.8795 -0.0566 0.069 Uiso 1 1 d R
O7 O 0.0800(3) 0.2989(2) 0.64670(17) 0.0326(6) Uani 1 1 d .
H7 H 0.0176 0.2443 0.6262 0.039 Uiso 1 1 calc R
O8 O 0.1615(3) 0.0266(3) 0.5860(2) 0.0515(9) Uani 1 1 d .
H8 H 0.1222 0.0312 0.6286 0.077 Uiso 1 1 calc R
O9 O 0.0647(3) 0.4959(2) 0.42994(17) 0.0316(6) Uani 1 1 d .
O10 O -0.1169(3) 0.2869(2) 0.48321(18) 0.0372(7) Uani 1 1 d .
O11 O -0.1539(3) 0.1586(3) 0.58708(19) 0.0422(7) Uani 1 1 d .
O12 O 0.2231(3) 0.5422(2) 0.59770(18) 0.0405(7) Uani 1 1 d .
H12 H 0.2113 0.5969 0.5680 0.061 Uiso 1 1 d R
C1 C 0.2551(5) 0.8722(4) 0.2110(3) 0.0402(11) Uani 1 1 d .
H1A H 0.2825 0.8223 0.1705 0.048 Uiso 1 1 calc R
H1B H 0.2682 0.8430 0.2695 0.048 Uiso 1 1 calc R
C2 C 0.3447(4) 0.9950(4) 0.2096(3) 0.0368(10) Uani 1 1 d .
C3 C 0.3275(5) 1.0702(4) 0.2870(3) 0.0406(11) Uani 1 1 d .
H3A H 0.3850 1.1478 0.2841 0.049 Uiso 1 1 calc R
H3B H 0.2341 1.0762 0.2811 0.049 Uiso 1 1 calc R
C4 C 0.4954(5) 0.9920(5) 0.2154(3) 0.0525(13) Uani 1 1 d .
H4A H 0.5504 1.0713 0.2215 0.063 Uiso 1 1 calc R
H4B H 0.5184 0.9535 0.2688 0.063 Uiso 1 1 calc R
C5 C 0.5353(6) 0.9328(6) 0.1395(4) 0.087(2) Uani 1 1 d .
H5A H 0.4926 0.8513 0.1380 0.131 Uiso 1 1 calc R
H5B H 0.6321 0.9441 0.1468 0.131 Uiso 1 1 calc R
H5C H 0.5066 0.9653 0.0853 0.131 Uiso 1 1 calc R
C6 C 0.3628(5) 1.1374(4) 0.1003(3) 0.0428(11) Uani 1 1 d .
H6A H 0.4498 1.1649 0.1304 0.051 Uiso 1 1 calc R
C7 C 0.3262(5) 1.2032(4) 0.0262(3) 0.0388(10) Uani 1 1 d .
C8 C 0.2015(4) 1.1751(4) -0.0301(3) 0.0359(10) Uani 1 1 d .
C9 C 0.1875(5) 1.2471(4) -0.1005(3) 0.0504(13) Uani 1 1 d .
H9 H 0.1069 1.2300 -0.1391 0.061 Uiso 1 1 calc R
C10 C 0.2877(6) 1.3416(4) -0.1148(3) 0.0599(15) Uani 1 1 d .
H10 H 0.2737 1.3875 -0.1623 0.072 Uiso 1 1 calc R
C11 C 0.4085(6) 1.3697(4) -0.0603(3) 0.0665(16) Uani 1 1 d .
H11 H 0.4766 1.4343 -0.0702 0.080 Uiso 1 1 calc R
C12 C 0.4269(5) 1.3016(4) 0.0083(3) 0.0586(14) Uani 1 1 d .
H12A H 0.5092 1.3204 0.0452 0.070 Uiso 1 1 calc R
C13 C -0.0297(4) 1.0676(4) 0.2263(3) 0.0387(10) Uani 1 1 d .
C14 C -0.1009(6) 1.1533(5) 0.2566(3) 0.0639(15) Uani 1 1 d .
H14A H -0.1952 1.1304 0.2326 0.096 Uiso 1 1 calc R
H14B H -0.0607 1.2288 0.2368 0.096 Uiso 1 1 calc R
H14C H -0.0925 1.1556 0.3197 0.096 Uiso 1 1 calc R
C15 C 0.0913(8) 0.7326(5) -0.0065(4) 0.083(2) Uani 1 1 d .
H15A H 0.0783 0.7121 0.0535 0.099 Uiso 1 1 calc R
H15B H 0.0031 0.7114 -0.0422 0.099 Uiso 1 1 calc R
C16 C 0.1765(9) 0.6668(6) -0.0376(5) 0.124(3) Uani 1 1 d .
H16A H 0.1863 0.6836 -0.0980 0.186 Uiso 1 1 calc R
H16B H 0.1361 0.5856 -0.0332 0.186 Uiso 1 1 calc R
H16C H 0.2641 0.6871 -0.0026 0.186 Uiso 1 1 calc R
C17 C 0.2065(4) 0.2669(4) 0.6498(3) 0.0375(10) Uani 1 1 d .
H17A H 0.2053 0.2021 0.6881 0.045 Uiso 1 1 calc R
H17B H 0.2796 0.3315 0.6750 0.045 Uiso 1 1 calc R
C18 C 0.2347(4) 0.2331(3) 0.5591(3) 0.0335(10) Uani 1 1 d .
C19 C 0.1433(4) 0.1135(3) 0.5274(3) 0.0383(10) Uani 1 1 d .
H19A H 0.0491 0.1171 0.5209 0.046 Uiso 1 1 calc R
H19B H 0.1635 0.0936 0.4701 0.046 Uiso 1 1 calc R
C20 C 0.3847(4) 0.2301(4) 0.5634(3) 0.0464(12) Uani 1 1 d .
H20A H 0.4033 0.1766 0.6081 0.056 Uiso 1 1 calc R
H20B H 0.3973 0.1989 0.5075 0.056 Uiso 1 1 calc R
C21 C 0.4892(5) 0.3451(5) 0.5834(4) 0.0733(17) Uani 1 1 d .
H21A H 0.4682 0.4012 0.5427 0.110 Uiso 1 1 calc R
H21B H 0.5779 0.3351 0.5778 0.110 Uiso 1 1 calc R
H21C H 0.4877 0.3718 0.6423 0.110 Uiso 1 1 calc R
C22 C 0.2303(4) 0.3244(4) 0.4212(3) 0.0392(11) Uani 1 1 d .
H22 H 0.2848 0.2761 0.4087 0.047 Uiso 1 1 calc R
C23 C 0.1972(4) 0.3990(4) 0.3520(3) 0.0365(10) Uani 1 1 d .
C24 C 0.1219(4) 0.4830(3) 0.3594(3) 0.0331(10) Uani 1 1 d .
C25 C 0.1093(5) 0.5523(4) 0.2871(3) 0.0477(12) Uani 1 1 d .
H25 H 0.0638 0.6104 0.2907 0.057 Uiso 1 1 calc R
C26 C 0.1614(6) 0.5379(4) 0.2109(3) 0.0591(15) Uani 1 1 d .
H26 H 0.1490 0.5853 0.1640 0.071 Uiso 1 1 calc R
C27 C 0.2317(6) 0.4544(5) 0.2028(3) 0.0644(16) Uani 1 1 d .
H27 H 0.2656 0.4437 0.1508 0.077 Uiso 1 1 calc R
C28 C 0.2500(5) 0.3879(4) 0.2732(3) 0.0526(13) Uani 1 1 d .
H28 H 0.2996 0.3328 0.2689 0.063 Uiso 1 1 calc R
C29 C -0.1914(4) 0.2007(3) 0.5166(3) 0.0327(9) Uani 1 1 d .
C30 C -0.3296(5) 0.1480(4) 0.4673(3) 0.0500(12) Uani 1 1 d .
H30A H -0.3233 0.0899 0.4255 0.075 Uiso 1 1 calc R
H30B H -0.3637 0.2073 0.4368 0.075 Uiso 1 1 calc R
H30C H -0.3900 0.1131 0.5080 0.075 Uiso 1 1 calc R
C31 C 0.2340(6) 0.5735(5) 0.6893(3) 0.0609(15) Uani 1 1 d .
H31A H 0.1935 0.5057 0.7205 0.073 Uiso 1 1 calc R
H31B H 0.1836 0.6314 0.6959 0.073 Uiso 1 1 calc R
C32 C 0.3746(7) 0.6193(6) 0.7284(4) 0.106(3) Uani 1 1 d .
H32A H 0.4270 0.5658 0.7164 0.160 Uiso 1 1 calc R
H32B H 0.3786 0.6298 0.7908 0.160 Uiso 1 1 calc R
H32C H 0.4110 0.6925 0.7036 0.160 Uiso 1 1 calc R

loop_
_atom_site_aniso_label
_atom_site_aniso_U_11
_atom_site_aniso_U_22
_atom_site_aniso_U_33
_atom_site_aniso_U_23
_atom_site_aniso_U_13
_atom_site_aniso_U_12
Ni1 0.0331(3) 0.0311(3) 0.0328(3) 0.0054(2) 0.0040(2) 0.0043(2)
Ni2 0.0303(3) 0.0274(3) 0.0321(3) 0.0032(2) 0.0057(2) 0.0090(2)
N1 0.033(2) 0.036(2) 0.0346(19) 0.0043(16) 0.0048(16) 0.0058(17)
N2 0.029(2) 0.0287(19) 0.037(2) 0.0018(15) 0.0055(16) 0.0077(15)
O1 0.0386(18) 0.0338(16) 0.0368(16) 0.0026(13) 0.0032(13) 0.0060(13)
O2 0.047(2) 0.065(2) 0.0367(18) 0.0039(16) -0.0013(15) -0.0073(17)
O3 0.0345(17) 0.0326(16) 0.0347(16) 0.0070(12) 0.0030(13) -0.0001(13)
O4 0.047(2) 0.0420(18) 0.0350(17) 0.0058(13) 0.0077(14) 0.0133(15)
O5 0.056(2) 0.060(2) 0.0431(18) 0.0157(16) 0.0178(16) 0.0258(18)
O6 0.059(2) 0.0402(18) 0.0407(17) 0.0018(14) 0.0026(15) 0.0177(16)
O7 0.0331(17) 0.0311(15) 0.0340(15) 0.0005(12) 0.0030(13) 0.0095(13)
O8 0.065(2) 0.0372(18) 0.060(2) 0.0128(15) 0.0237(18) 0.0190(17)
O9 0.0350(17) 0.0308(15) 0.0330(15) 0.0038(12) 0.0097(13) 0.0128(13)
O10 0.0360(17) 0.0307(16) 0.0417(17) 0.0037(13) 0.0013(14) 0.0043(14)
O11 0.0359(18) 0.0431(18) 0.0453(18) 0.0112(15) 0.0064(14) 0.0052(14)
O12 0.0418(19) 0.0333(16) 0.0413(17) 0.0014(13) -0.0064(14) 0.0058(14)
C1 0.045(3) 0.038(3) 0.041(2) 0.006(2) 0.006(2) 0.016(2)
C2 0.035(3) 0.039(3) 0.036(2) 0.0053(19) 0.0011(19) 0.011(2)
C3 0.039(3) 0.040(3) 0.039(3) 0.000(2) 0.002(2) 0.004(2)
C4 0.042(3) 0.061(3) 0.057(3) 0.011(3) 0.007(2) 0.019(3)
C5 0.061(4) 0.106(5) 0.102(5) -0.016(4) 0.027(4) 0.027(4)
C6 0.035(3) 0.044(3) 0.042(3) 0.000(2) -0.001(2) -0.001(2)
C7 0.040(3) 0.035(2) 0.034(2) -0.0001(19) 0.003(2) -0.003(2)
C8 0.040(3) 0.031(2) 0.034(2) 0.0000(18) 0.009(2) 0.002(2)
C9 0.056(3) 0.040(3) 0.044(3) 0.008(2) -0.003(2) -0.006(2)
C10 0.069(4) 0.046(3) 0.049(3) 0.013(2) -0.002(3) -0.011(3)
C11 0.069(4) 0.049(3) 0.059(3) 0.010(3) 0.000(3) -0.024(3)
C12 0.050(3) 0.057(3) 0.050(3) 0.003(3) -0.005(2) -0.017(3)
C13 0.033(3) 0.043(3) 0.040(3) 0.002(2) 0.003(2) 0.009(2)
C14 0.074(4) 0.069(4) 0.060(3) 0.013(3) 0.022(3) 0.033(3)
C15 0.123(6) 0.056(4) 0.075(4) 0.007(3) 0.012(4) 0.034(4)
C16 0.183(9) 0.091(6) 0.131(7) 0.012(5) 0.055(6) 0.079(6)
C17 0.036(3) 0.036(2) 0.041(2) 0.0039(19) 0.000(2) 0.013(2)
C18 0.032(2) 0.028(2) 0.042(2) 0.0027(18) 0.0016(19) 0.0120(19)
C19 0.037(3) 0.035(2) 0.046(3) 0.001(2) 0.011(2) 0.011(2)
C20 0.035(3) 0.052(3) 0.056(3) 0.010(2) 0.007(2) 0.017(2)
C21 0.035(3) 0.065(4) 0.115(5) -0.010(3) 0.009(3) 0.003(3)
C22 0.035(3) 0.039(3) 0.049(3) 0.002(2) 0.012(2) 0.014(2)
C23 0.037(3) 0.035(2) 0.039(2) 0.0028(19) 0.011(2) 0.009(2)
C24 0.036(3) 0.028(2) 0.035(2) 0.0007(18) 0.0100(19) 0.0040(19)
C25 0.061(3) 0.046(3) 0.046(3) 0.012(2) 0.019(2) 0.026(3)
C26 0.087(4) 0.060(3) 0.043(3) 0.020(2) 0.026(3) 0.034(3)
C27 0.090(4) 0.080(4) 0.042(3) 0.014(3) 0.034(3) 0.044(4)
C28 0.071(4) 0.048(3) 0.053(3) 0.009(2) 0.033(3) 0.030(3)
C29 0.026(2) 0.025(2) 0.046(3) -0.0018(19) 0.0053(19) 0.0051(18)
C30 0.033(3) 0.047(3) 0.066(3) 0.007(2) 0.000(2) 0.006(2)
C31 0.071(4) 0.050(3) 0.058(3) -0.004(3) -0.004(3) 0.017(3)
C32 0.105(6) 0.094(5) 0.079(5) 0.000(4) -0.036(4) -0.028(4)

loop_
_atom_type_symbol
_atom_type_description
_atom_type_scat_dispersion_real
_atom_type_scat_dispersion_imag
_atom_type_scat_source
C C 0.0033 0.0016 'International Tables Vol C Tables 4.2.6.8 and 6.1.1.4'
H H 0.0000 0.0000 'International Tables Vol C Tables 4.2.6.8 and 6.1.1.4'
N N 0.0061 0.0033 'International Tables Vol C Tables 4.2.6.8 and 6.1.1.4'
O O 0.0106 0.0060 'International Tables Vol C Tables 4.2.6.8 and 6.1.1.4'
Ni Ni 0.3393 1.1124 'International Tables Vol C Tables 4.2.6.8 and 6.1.1.4'

loop_
_geom_angle_atom_site_label_1
_geom_angle_atom_site_label_2
_geom_angle_atom_site_label_3
_geom_angle
_geom_angle_site_symmetry_1
_geom_angle_site_symmetry_3
O3 Ni1 N1 92.26(12) . .
O3 Ni1 O3 80.75(12) . 2_575
N1 Ni1 O3 172.86(12) . 2_575
O3 Ni1 O4 89.53(11) . .
N1 Ni1 O4 96.79(13) . .
O3 Ni1 O4 84.71(12) 2_575 .
O3 Ni1 O1 173.13(12) . .
N1 Ni1 O1 81.07(12) . .
O3 Ni1 O1 105.87(11) 2_575 .
O4 Ni1 O1 92.88(11) . .
O3 Ni1 O6 86.82(11) . .
N1 Ni1 O6 93.52(13) . .
O3 Ni1 O6 84.66(12) 2_575 .
O4 Ni1 O6 169.19(12) . .
O1 Ni1 O6 91.92(11) . .
O9 Ni2 N2 91.70(12) . .
O9 Ni2 O10 90.94(11) . .
N2 Ni2 O10 98.13(12) . .
O9 Ni2 O7 173.02(11) . .
N2 Ni2 O7 81.65(12) . .
O10 Ni2 O7 92.10(11) . .
O9 Ni2 O9 81.75(11) . 2_566
N2 Ni2 O9 172.88(12) . 2_566
O10 Ni2 O9 84.82(11) . 2_566
O7 Ni2 O9 104.79(10) . 2_566
O9 Ni2 O12 85.81(11) . .
N2 Ni2 O12 92.31(12) . .
O10 Ni2 O12 169.15(11) . .
O7 Ni2 O12 92.31(11) . .
O9 Ni2 O12 84.48(11) 2_566 .
C6 N1 C2 119.3(4) . .
C6 N1 Ni1 123.9(3) . .
C2 N1 Ni1 116.4(3) . .
C22 N2 C18 119.0(3) . .
C22 N2 Ni2 124.8(3) . .
C18 N2 Ni2 115.9(2) . .
C1 O1 Ni1 108.6(2) . .
C1 O1 H1 109.5 . .
Ni1 O1 H1 93.2 . .
C3 O2 H2 109.5 . .
C8 O3 Ni1 127.5(3) . .
C8 O3 Ni1 133.0(3) . 2_575
Ni1 O3 Ni1 99.25(12) . 2_575
C13 O4 Ni1 129.0(3) . .
C15 O6 Ni1 122.0(3) . .
C15 O6 H6 109.6 . .
Ni1 O6 H6 102.3 . .
C17 O7 Ni2 107.9(2) . .
C17 O7 H7 109.5 . .
Ni2 O7 H7 94.5 . .
C19 O8 H8 109.5 . .
C24 O9 Ni2 127.5(2) . .
C24 O9 Ni2 134.0(2) . 2_566
Ni2 O9 Ni2 98.25(11) . 2_566
C29 O10 Ni2 129.7(3) . .
C31 O12 Ni2 120.6(3) . .
C31 O12 H12 109.5 . .
Ni2 O12 H12 102.2 . .
O1 C1 C2 112.1(3) . .
O1 C1 H1A 109.2 . .
C2 C1 H1A 109.2 . .
O1 C1 H1B 109.2 . .
C2 C1 H1B 109.2 . .
H1A C1 H1B 107.9 . .
N1 C2 C1 105.9(3) . .
N1 C2 C3 105.6(3) . .
C1 C2 C3 110.8(4) . .
N1 C2 C4 115.4(4) . .
C1 C2 C4 110.1(4) . .
C3 C2 C4 109.1(4) . .
O2 C3 C2 113.4(3) . .
O2 C3 H3A 108.9 . .
C2 C3 H3A 108.9 . .
O2 C3 H3B 108.9 . .
C2 C3 H3B 108.9 . .
H3A C3 H3B 107.7 . .
C5 C4 C2 116.8(4) . .
C5 C4 H4A 108.1 . .
C2 C4 H4A 108.1 . .
C5 C4 H4B 108.1 . .
C2 C4 H4B 108.1 . .
H4A C4 H4B 107.3 . .
C4 C5 H5A 109.5 . .
C4 C5 H5B 109.5 . .
H5A C5 H5B 109.5 . .
C4 C5 H5C 109.5 . .
H5A C5 H5C 109.5 . .
H5B C5 H5C 109.5 . .
N1 C6 C7 127.8(4) . .
N1 C6 H6A 116.1 . .
C7 C6 H6A 116.1 . .
C12 C7 C8 118.4(4) . .
C12 C7 C6 116.0(4) . .
C8 C7 C6 125.5(4) . .
O3 C8 C9 120.6(4) . .
O3 C8 C7 122.5(4) . .
C9 C8 C7 117.0(4) . .
C10 C9 C8 122.4(5) . .
C10 C9 H9 118.8 . .
C8 C9 H9 118.8 . .
C9 C10 C11 120.9(5) . .
C9 C10 H10 119.5 . .
C11 C10 H10 119.5 . .
C12 C11 C10 118.6(5) . .
C12 C11 H11 120.7 . .
C10 C11 H11 120.7 . .
C11 C12 C7 122.6(5) . .
C11 C12 H12A 118.7 . .
C7 C12 H12A 118.7 . .
O5 C13 O4 123.8(4) . .
O5 C13 C14 119.1(4) . .
O4 C13 C14 117.0(4) . .
C13 C14 H14A 109.5 . .
C13 C14 H14B 109.5 . .
H14A C14 H14B 109.5 . .
C13 C14 H14C 109.5 . .
H14A C14 H14C 109.5 . .
H14B C14 H14C 109.5 . .
C16 C15 O6 113.9(6) . .
C16 C15 H15A 108.8 . .
O6 C15 H15A 108.8 . .
C16 C15 H15B 108.8 . .
O6 C15 H15B 108.8 . .
H15A C15 H15B 107.7 . .
C15 C16 H16A 109.5 . .
C15 C16 H16B 109.5 . .
H16A C16 H16B 109.5 . .
C15 C16 H16C 109.5 . .
H16A C16 H16C 109.5 . .
H16B C16 H16C 109.5 . .
O7 C17 C18 112.8(3) . .
O7 C17 H17A 109.0 . .
C18 C17 H17A 109.0 . .
O7 C17 H17B 109.0 . .
C18 C17 H17B 109.0 . .
H17A C17 H17B 107.8 . .
N2 C18 C17 106.1(3) . .
N2 C18 C19 106.2(3) . .
C17 C18 C19 110.6(3) . .
N2 C18 C20 114.7(3) . .
C17 C18 C20 109.8(3) . .
C19 C18 C20 109.4(3) . .
O8 C19 C18 112.1(3) . .
O8 C19 H19A 109.2 . .
C18 C19 H19A 109.2 . .
O8 C19 H19B 109.2 . .
C18 C19 H19B 109.2 . .
H19A C19 H19B 107.9 . .
C21 C20 C18 116.4(4) . .
C21 C20 H20A 108.2 . .
C18 C20 H20A 108.2 . .
C21 C20 H20B 108.2 . .
C18 C20 H20B 108.2 . .
H20A C20 H20B 107.3 . .
C20 C21 H21A 109.5 . .
C20 C21 H21B 109.5 . .
H21A C21 H21B 109.5 . .
C20 C21 H21C 109.5 . .
H21A C21 H21C 109.5 . .
H21B C21 H21C 109.5 . .
N2 C22 C23 127.0(4) . .
N2 C22 H22 116.5 . .
C23 C22 H22 116.5 . .
C28 C23 C24 119.2(4) . .
C28 C23 C22 115.5(4) . .
C24 C23 C22 125.3(4) . .
O9 C24 C25 120.7(4) . .
O9 C24 C23 122.8(4) . .
C25 C24 C23 116.5(4) . .
C26 C25 C24 122.5(4) . .
C26 C25 H25 118.7 . .
C24 C25 H25 118.7 . .
C25 C26 C27 121.0(4) . .
C25 C26 H26 119.5 . .
C27 C26 H26 119.5 . .
C28 C27 C26 118.0(4) . .
C28 C27 H27 121.0 . .
C26 C27 H27 121.0 . .
C27 C28 C23 122.7(4) . .
C27 C28 H28 118.6 . .
C23 C28 H28 118.6 . .
O11 C29 O10 123.0(4) . .
O11 C29 C30 119.6(4) . .
O10 C29 C30 117.4(4) . .
C29 C30 H30A 109.5 . .
C29 C30 H30B 109.5 . .
H30A C30 H30B 109.5 . .
C29 C30 H30C 109.5 . .
H30A C30 H30C 109.5 . .
H30B C30 H30C 109.5 . .
O12 C31 C32 112.0(5) . .
O12 C31 H31A 109.2 . .
C32 C31 H31A 109.2 . .
O12 C31 H31B 109.2 . .
C32 C31 H31B 109.2 . .
H31A C31 H31B 107.9 . .
C31 C32 H32A 109.5 . .
C31 C32 H32B 109.5 . .
H32A C32 H32B 109.5 . .
C31 C32 H32C 109.5 . .
H32A C32 H32C 109.5 . .
H32B C32 H32C 109.5 . .

loop_
_geom_bond_atom_site_label_1
_geom_bond_atom_site_label_2
_geom_bond_distance
_geom_bond_site_symmetry_2
Ni1 O3 2.005(3) .
Ni1 N1 2.011(4) .
Ni1 O3 2.071(3) 2_575
Ni1 O4 2.073(3) .
Ni1 O1 2.087(3) .
Ni1 O6 2.163(3) .
Ni2 O9 2.009(3) .
Ni2 N2 2.015(3) .
Ni2 O10 2.068(3) .
Ni2 O7 2.082(3) .
Ni2 O9 2.087(3) 2_566
Ni2 O12 2.149(3) .
N1 C6 1.273(5) .
N1 C2 1.481(5) .
N2 C22 1.276(5) .
N2 C18 1.485(5) .
O1 C1 1.439(5) .
O1 H1 0.8200 .
O2 C3 1.406(5) .
O2 H2 0.8200 .
O3 C8 1.320(5) .
O3 Ni1 2.071(3) 2_575
O4 C13 1.264(5) .
O5 C13 1.251(5) .
O6 C15 1.444(6) .
O6 H6 0.8200 .
O7 C17 1.435(5) .
O7 H7 0.8200 .
O8 C19 1.404(5) .
O8 H8 0.8200 .
O9 C24 1.320(4) .
O9 Ni2 2.087(3) 2_566
O10 C29 1.272(5) .
O11 C29 1.248(5) .
O12 C31 1.435(6) .
O12 H12 0.8201 .
C1 C2 1.525(6) .
C1 H1A 0.9700 .
C1 H1B 0.9700 .
C2 C3 1.539(6) .
C2 C4 1.545(6) .
C3 H3A 0.9700 .
C3 H3B 0.9700 .
C4 C5 1.510(7) .
C4 H4A 0.9700 .
C4 H4B 0.9700 .
C5 H5A 0.9600 .
C5 H5B 0.9600 .
C5 H5C 0.9600 .
C6 C7 1.445(6) .
C6 H6A 0.9300 .
C7 C12 1.412(6) .
C7 C8 1.413(6) .
C8 C9 1.396(6) .
C9 C10 1.364(6) .
C9 H9 0.9300 .
C10 C11 1.368(7) .
C10 H10 0.9300 .
C11 C12 1.353(7) .
C11 H11 0.9300 .
C12 H12A 0.9300 .
C13 C14 1.497(6) .
C14 H14A 0.9600 .
C14 H14B 0.9600 .
C14 H14C 0.9600 .
C15 C16 1.431(8) .
C15 H15A 0.9700 .
C15 H15B 0.9700 .
C16 H16A 0.9600 .
C16 H16B 0.9600 .
C16 H16C 0.9600 .
C17 C18 1.529(6) .
C17 H17A 0.9700 .
C17 H17B 0.9700 .
C18 C19 1.537(6) .
C18 C20 1.541(6) .
C19 H19A 0.9700 .
C19 H19B 0.9700 .
C20 C21 1.518(7) .
C20 H20A 0.9700 .
C20 H20B 0.9700 .
C21 H21A 0.9600 .
C21 H21B 0.9600 .
C21 H21C 0.9600 .
C22 C23 1.447(6) .
C22 H22 0.9300 .
C23 C28 1.406(6) .
C23 C24 1.418(6) .
C24 C25 1.396(6) .
C25 C26 1.374(6) .
C25 H25 0.9300 .
C26 C27 1.378(7) .
C26 H26 0.9300 .
C27 C28 1.362(6) .
C27 H27 0.9300 .
C28 H28 0.9300 .
C29 C30 1.501(6) .
C30 H30A 0.9600 .
C30 H30B 0.9600 .
C30 H30C 0.9600 .
C31 C32 1.457(8) .
C31 H31A 0.9700 .
C31 H31B 0.9700 .
C32 H32A 0.9600 .
C32 H32B 0.9600 .
C32 H32C 0.9600 .

loop_
_geom_hbond_atom_site_label_D
_geom_hbond_atom_site_label_H
_geom_hbond_atom_site_label_A
_geom_hbond_distance_DH
_geom_hbond_distance_HA
_geom_hbond_distance_DA
_geom_hbond_angle_DHA
_geom_hbond_site_symmetry_A
O2 H2 O11 0.82 1.99 2.799(4) 170.5 2_566
O8 H8 O5 0.82 1.95 2.759(4) 169.2 2_566
C30 H30A O8 0.96 2.43 3.174(6) 133.9 2_556

loop_
_geom_torsion_atom_site_label_1
_geom_torsion_atom_site_label_2
_geom_torsion_atom_site_label_3
_geom_torsion_atom_site_label_4
_geom_torsion
_geom_torsion_site_symmetry_1
_geom_torsion_site_symmetry_4
O3 Ni1 N1 C6 7.2(4) . .
O4 Ni1 N1 C6 -82.6(4) . .
O1 Ni1 N1 C6 -174.5(4) . .
O6 Ni1 N1 C6 94.2(4) . .
O3 Ni1 N1 C2 179.7(3) . .
O4 Ni1 N1 C2 90.0(3) . .
O1 Ni1 N1 C2 -1.9(3) . .
O6 Ni1 N1 C2 -93.3(3) . .
O9 Ni2 N2 C22 -9.6(4) . .
O10 Ni2 N2 C22 81.6(4) . .
O7 Ni2 N2 C22 172.6(4) . .
O12 Ni2 N2 C22 -95.4(4) . .
O9 Ni2 N2 C18 177.6(3) . .
O10 Ni2 N2 C18 -91.3(3) . .
O7 Ni2 N2 C18 -0.3(3) . .
O12 Ni2 N2 C18 91.7(3) . .
N1 Ni1 O1 C1 -21.6(2) . .
O3 Ni1 O1 C1 156.7(2) 2_575 .
O4 Ni1 O1 C1 -118.0(2) . .
O6 Ni1 O1 C1 71.7(2) . .
N1 Ni1 O3 C8 -6.9(3) . .
O3 Ni1 O3 C8 174.6(4) 2_575 .
O4 Ni1 O3 C8 89.9(3) . .
O6 Ni1 O3 C8 -100.3(3) . .
N1 Ni1 O3 Ni1 178.50(13) . 2_575
O3 Ni1 O3 Ni1 0.0 2_575 2_575
O4 Ni1 O3 Ni1 -84.72(13) . 2_575
O6 Ni1 O3 Ni1 85.10(13) . 2_575
O3 Ni1 O4 C13 176.0(4) . .
N1 Ni1 O4 C13 -91.8(4) . .
O3 Ni1 O4 C13 95.2(4) 2_575 .
O1 Ni1 O4 C13 -10.4(4) . .
O6 Ni1 O4 C13 105.8(6) . .
O3 Ni1 O6 C15 -145.1(4) . .
N1 Ni1 O6 C15 122.8(4) . .
O3 Ni1 O6 C15 -64.1(4) 2_575 .
O4 Ni1 O6 C15 -74.7(7) . .
O1 Ni1 O6 C15 41.6(4) . .
N2 Ni2 O7 C17 23.0(2) . .
O10 Ni2 O7 C17 120.9(2) . .
O9 Ni2 O7 C17 -153.9(2) 2_566 .
O12 Ni2 O7 C17 -69.0(2) . .
N2 Ni2 O9 C24 8.3(3) . .
O10 Ni2 O9 C24 -89.9(3) . .
O9 Ni2 O9 C24 -174.5(4) 2_566 .
O12 Ni2 O9 C24 100.5(3) . .
N2 Ni2 O9 Ni2 -177.21(13) . 2_566
O10 Ni2 O9 Ni2 84.62(12) . 2_566
O9 Ni2 O9 Ni2 0.0 2_566 2_566
O12 Ni2 O9 Ni2 -85.02(12) . 2_566
O9 Ni2 O10 C29 -175.4(3) . .
N2 Ni2 O10 C29 92.7(3) . .
O7 Ni2 O10 C29 10.9(3) . .
O9 Ni2 O10 C29 -93.8(3) 2_566 .
O12 Ni2 O10 C29 -103.0(6) . .
O9 Ni2 O12 C31 145.3(3) . .
N2 Ni2 O12 C31 -123.1(3) . .
O10 Ni2 O12 C31 72.5(7) . .
O7 Ni2 O12 C31 -41.4(3) . .
O9 Ni2 O12 C31 63.2(3) 2_566 .
Ni1 O1 C1 C2 41.5(4) . .
C6 N1 C2 C1 -163.9(4) . .
Ni1 N1 C2 C1 23.2(4) . .
C6 N1 C2 C3 78.6(5) . .
Ni1 N1 C2 C3 -94.3(3) . .
C6 N1 C2 C4 -41.9(6) . .
Ni1 N1 C2 C4 145.2(3) . .
O1 C1 C2 N1 -42.1(4) . .
O1 C1 C2 C3 71.8(4) . .
O1 C1 C2 C4 -167.5(3) . .
N1 C2 C3 O2 173.2(3) . .
C1 C2 C3 O2 59.0(5) . .
C4 C2 C3 O2 -62.3(5) . .
N1 C2 C4 C5 -55.1(6) . .
C1 C2 C4 C5 64.6(6) . .
C3 C2 C4 C5 -173.6(4) . .
C2 N1 C6 C7 -176.8(4) . .
Ni1 N1 C6 C7 -4.4(7) . .
N1 C6 C7 C12 -180.0(5) . .
N1 C6 C7 C8 -2.0(8) . .
Ni1 O3 C8 C9 -176.7(3) . .
Ni1 O3 C8 C9 -4.0(6) 2_575 .
Ni1 O3 C8 C7 3.3(6) . .
Ni1 O3 C8 C7 176.0(3) 2_575 .
C12 C7 C8 O3 -179.4(4) . .
C6 C7 C8 O3 2.6(7) . .
C12 C7 C8 C9 0.6(7) . .
C6 C7 C8 C9 -177.4(4) . .
O3 C8 C9 C10 179.1(5) . .
C7 C8 C9 C10 -0.9(7) . .
C8 C9 C10 C11 0.5(9) . .
C9 C10 C11 C12 0.1(9) . .
C10 C11 C12 C7 -0.4(9) . .
C8 C7 C12 C11 0.0(8) . .
C6 C7 C12 C11 178.2(5) . .
Ni1 O4 C13 O5 9.6(7) . .
Ni1 O4 C13 C14 -172.5(3) . .
Ni1 O6 C15 C16 -152.7(5) . .
Ni2 O7 C17 C18 -42.1(4) . .
C22 N2 C18 C17 166.0(4) . .
Ni2 N2 C18 C17 -20.7(4) . .
C22 N2 C18 C19 -76.3(5) . .
Ni2 N2 C18 C19 97.0(3) . .
C22 N2 C18 C20 44.6(5) . .
Ni2 N2 C18 C20 -142.0(3) . .
O7 C17 C18 N2 41.3(4) . .
O7 C17 C18 C19 -73.4(4) . .
O7 C17 C18 C20 165.7(3) . .
N2 C18 C19 O8 -173.1(3) . .
C17 C18 C19 O8 -58.4(4) . .
C20 C18 C19 O8 62.7(4) . .
N2 C18 C20 C21 54.0(6) . .
C17 C18 C20 C21 -65.3(5) . .
C19 C18 C20 C21 173.1(4) . .
C18 N2 C22 C23 178.5(4) . .
Ni2 N2 C22 C23 5.8(7) . .
N2 C22 C23 C28 -179.0(5) . .
N2 C22 C23 C24 3.5(8) . .
Ni2 O9 C24 C25 176.6(3) . .
Ni2 O9 C24 C25 4.2(6) 2_566 .
Ni2 O9 C24 C23 -2.7(6) . .
Ni2 O9 C24 C23 -175.2(3) 2_566 .
C28 C23 C24 O9 177.4(4) . .
C22 C23 C24 O9 -5.2(7) . .
C28 C23 C24 C25 -1.9(7) . .
C22 C23 C24 C25 175.4(4) . .
O9 C24 C25 C26 -176.7(5) . .
C23 C24 C25 C26 2.7(7) . .
C24 C25 C26 C27 -1.2(9) . .
C25 C26 C27 C28 -1.1(9) . .
C26 C27 C28 C23 1.8(9) . .
C24 C23 C28 C27 -0.3(8) . .
C22 C23 C28 C27 -177.9(5) . .
Ni2 O10 C29 O11 -12.8(6) . .
Ni2 O10 C29 C30 167.9(3) . .
Ni2 O12 C31 C32 148.5(4) . .
